data_2101673
loop_
_publ_author_name
'Haile, S. M.'
'Wuensch, B. J.'
'Laudise, R. A.'
'Maier, J.'

_publ_section_title
;
 Structure of Na~3~NdSi~6~O~15~.2H~2~O -- a Layered Silicate with Paths
 for Possible Fast-Ion Conduction
;
_journal_issue 1
_journal_name_full 'Acta Crystallographica Section B'
_journal_page_first 7
_journal_page_last 17
_journal_paper_doi 10.1107/S0108768196009950
_journal_volume 53
_journal_year 1997
_chemical_formula_sum 'H4 Na3 Nd O17 Si6'
_space_group_IT_number 35
_symmetry_cell_setting orthorhombic
_symmetry_space_group_name_Hall 'C 2 -2'
_symmetry_space_group_name_H-M 'C m m 2'
_atom_type_scat_source SHELXL93
_cell_angle_alpha 90.0
_cell_angle_beta 90.0
_cell_angle_gamma 90.0
_cell_formula_units_Z 4
_cell_length_a 7.385(2)
_cell_length_b 30.831(7)
_cell_length_c 7.1168(13)
_cell_measurement_reflns_used 21
_cell_volume 1620.4(6)
_diffrn_measurement_device 'Philips PW1100'
_diffrn_measurement_method Wyckoff
_diffrn_radiation_type MoK\a
_diffrn_radiation_wavelength 0.71073
_diffrn_reflns_theta_max 27.5
_exptl_absorpt_correction_T_max 0.103
_exptl_absorpt_correction_T_min 0.063
_exptl_crystal_density_diffrn 2.68
_exptl_crystal_size_max 0.05
_exptl_crystal_size_mid 0.04
_exptl_crystal_size_min 0.01
_refine_diff_density_max 0.866
_refine_diff_density_min -0.863
_refine_ls_hydrogen_treatment 'H atoms not located'
_refine_ls_number_reflns 1113
_refine_ls_R_factor_obs 0.0267
_refine_ls_structure_factor_coef Fsqd
_refine_ls_weighting_scheme
;w = 1/[\s^2^(F~o~^2^) + 0.1227P^2^ + 59.8687P]
where P = 1/3(F~o~^2^ + F~c~^2^)
;
_refine_ls_wR_factor_obs 0.0817
_reflns_number_observed 1113
_reflns_number_total 1113
_reflns_observed_criterion I>=2\s(I)
_cod_data_source_file du0411.cif
_cod_data_source_block du0411a
_cod_depositor_comments
;
 Marking attached hydrogen atoms.

 Antanas Vaitkus,
 2017-01-30

 Adding the _atom_site_occupancy data item after consulting
 the original publication.

 Antanas Vaitkus,
 2017-01-30

 Adding the _atom_site_type_symbol data item.

 Antanas Vaitkus,
 2017-01-30
;
_cod_original_formula_sum 'H4 Na3 Nd1 O17 Si6'
_cod_database_code 2101673

loop_
_symmetry_equiv_pos_as_xyz
x,y,z
-x,-y,z
x,-y,z
-x,y,z
1/2+x,1/2+y,z
1/2-x,1/2-y,z
1/2+x,1/2-y,z
1/2-x,1/2+y,z

loop_
_atom_site_label
_atom_site_type_symbol
_atom_site_fract_x
_atom_site_fract_y
_atom_site_fract_z
_atom_site_occupancy
_atom_site_attached_hydrogens
Nd Nd .5 .368900(10) .99823(9) 1 0
Na(1) Na .0 .3760(2) .9743(15) 1 0
Na(2) Na .2815(10) .2376(3) .1388(12) 0.5 0
Na(3) Na .5 .5 .842(2) 0.55(2) 0
Na(4) Na .2417(12) .4627(3) .7888(13) 0.365(7) 0
Si(1) Si .5 .41599(7) .5077(6) 1 0
Si(2) Si .2080(2) .29814(6) .7117(3) 1 0
Si(3) Si .5 .31787(9) .4044(4) 1 0
Si(4) Si .2093(3) .45021(7) .2481(3) 1 0
O(1) O .3222(7) .3029(2) .5194(12) 1 0
O(2) O .2601(7) .4179(2) .0851(8) 1 0
O(3) O .5 .3711(2) .3811(13) 1 0
O(4) O .0 .2992(2) .6374(12) 1 0
O(5) O .25 .25 .7998(13) 1 0
O(6) O .5 .3005(2) .1943(12) 1 0
O(7) O .0 .4456(3) .3124(12) 1 0
O(8) O .3218(7) .4428(2) .4425(8) 1 0
O(9) O .2500(7) .3330(2) .8680(9) 1 0
O(10) O .5 .4099(2) .7282(11) 1 0
O(11) O .2426(11) .5 .1785(12) 1 0
OW(1) O .0 .3097(4) .206(2) 1 2
OW(2) O .076(2) .4471(6) .769(2) 0.5 2
